data_4034224
loop_
_publ_author_name
'Ramesh, Balu'
'Tamizmani, Masilamani'
'Jeganmohan, Masilamani'

_publ_section_title
;
 Rhodium(III)-Catalyzed Redox-Neutral 1,1-Cyclization of N-Methoxy
 Benzamides with Maleimides via C-H/N-H/N-O Activation: Detailed
 Mechanistic Investigation.
;
_journal_issue 7
_journal_name_full 'The Journal of organic chemistry'
_journal_page_first 4058
_journal_page_last 4071
_journal_paper_doi 10.1021/acs.joc.9b00051
_journal_volume 84
_journal_year 2019
_chemical_formula_moiety 'C19 H16 N2 O4'
_chemical_formula_sum 'C19 H16 N2 O4'
_chemical_formula_weight 336.35
_space_group_crystal_system monoclinic
_space_group_IT_number 14
_space_group_name_Hall '-P 2ybc'
_space_group_name_H-M_alt 'P 1 21/c 1'
_symmetry_Int_Tables_number 14
_atom_sites_solution_primary direct
_audit_creation_date 2018-10-15
_audit_creation_method
;
Olex2 1.2
(compiled 2017.07.20 svn.r3457 for OlexSys, GUI svn.r5370)
;
_cell_angle_alpha 90
_cell_angle_beta 107.5267(18)
_cell_angle_gamma 90
_cell_formula_units_Z 4
_cell_length_a 17.3441(7)
_cell_length_b 5.5569(3)
_cell_length_c 18.2798(8)
_cell_measurement_reflns_used 2667
_cell_measurement_temperature 296(2)
_cell_measurement_theta_max 21.43
_cell_measurement_theta_min 2.34
_cell_volume 1680.01(14)
_computing_cell_refinement 'SAINT v8.34A (Bruker, 2013)'
_computing_data_collection 'Bruker APEX2'
_computing_data_reduction 'SAINT v8.34A (Bruker, 2013)'
_computing_molecular_graphics 'Olex2 (Dolomanov et al., 2009)'
_computing_publication_material 'Olex2 (Dolomanov et al., 2009)'
_computing_structure_refinement 'olex2.refine (Bourhis et al., 2015)'
_computing_structure_solution 'ShelXS-1997 (Sheldrick, 2008)'
_diffrn_ambient_temperature 296.15
_diffrn_measured_fraction_theta_full 0.9997
_diffrn_measured_fraction_theta_max 0.9997
_diffrn_measurement_device_type 'Bruker APEX-II CCD'
_diffrn_measurement_method '\f and \w scans'
_diffrn_radiation_type 'Mo K\a'
_diffrn_radiation_wavelength 0.71073
_diffrn_reflns_av_R_equivalents 0.0315
_diffrn_reflns_av_unetI/netI 0.0401
_diffrn_reflns_limit_h_max 21
_diffrn_reflns_limit_h_min -18
_diffrn_reflns_limit_k_max 6
_diffrn_reflns_limit_k_min -5
_diffrn_reflns_limit_l_max 21
_diffrn_reflns_limit_l_min -22
_diffrn_reflns_number 10164
_diffrn_reflns_theta_full 24.9983
_diffrn_reflns_theta_max 25.00
_diffrn_reflns_theta_min 2.29
_diffrn_standards_number 0
_exptl_absorpt_coefficient_mu 0.095
_exptl_absorpt_correction_T_max 0.7453
_exptl_absorpt_correction_T_min 0.6813
_exptl_absorpt_correction_type multi-scan
_exptl_absorpt_process_details
;
SADABS-2014/5 (Bruker,2014/5) was used for absorption correction.
wR2(int) was 0.0642 before and 0.0449 after correction.
The Ratio of minimum to maximum transmission is 0.9141.
The \l/2 correction factor is 0.00150.
;
_exptl_crystal_colour colourless
_exptl_crystal_colour_primary colourless
_exptl_crystal_density_diffrn 1.3297
_exptl_crystal_description Block
_exptl_crystal_F_000 704.3844
_exptl_crystal_size_max 0.25
_exptl_crystal_size_mid 0.22
_exptl_crystal_size_min 0.1
_refine_diff_density_max 0.2376
_refine_diff_density_min -0.2020
_refine_diff_density_rms 0.0518
_refine_ls_d_res_high 0.8409
_refine_ls_d_res_low 8.8939
_refine_ls_extinction_expression Fc^*^=kFc[1+0.001xFc^2^\l^3^/sin(2\q)]^-1/4^
_refine_ls_goodness_of_fit_ref 1.0570
_refine_ls_hydrogen_treatment mixed
_refine_ls_matrix_type full
_refine_ls_number_constraints 26
_refine_ls_number_parameters 232
_refine_ls_number_reflns 2971
_refine_ls_number_restraints 0
_refine_ls_restrained_S_all 1.0570
_refine_ls_R_factor_all 0.0676
_refine_ls_R_factor_gt 0.0398
_refine_ls_shift/su_max 0.0009
_refine_ls_shift/su_mean 0.0000
_refine_ls_structure_factor_coef Fsqd
_refine_ls_weighting_details 'w=1/[\s^2^(Fo^2^)+(0.0417P)^2^+0.2114P] where P=(Fo^2^+2Fc^2^)/3'
_refine_ls_weighting_scheme calc
_refine_ls_wR_factor_gt 0.0876
_refine_ls_wR_factor_ref 0.1022
_reflns_Friedel_coverage 0.0
_reflns_limit_h_max 19
_reflns_limit_h_min -20
_reflns_limit_k_max 6
_reflns_limit_k_min 0
_reflns_limit_l_max 21
_reflns_limit_l_min 0
_reflns_number_gt 2015
_reflns_number_total 2971
_reflns_threshold_expression I>=2u(I)
_cod_data_source_file jo9b00051_si_002.cif
_cod_data_source_block 449
_cod_database_code 4034224
_olex2_refinement_description
;
1. Fixed Uiso
 At 1.2 times of:
  All C(H) groups, All C(H,H) groups
 At 1.5 times of:
  All C(H,H,H) groups
2.a Secondary CH2 refined with riding coordinates:
 C9(H9a,H9b), C12(H12a,H12b)
2.b Aromatic/amide H refined with riding coordinates:
 C2(H2), C3(H3), C4(H4), C5(H5), C14(H14), C15(H15), C17(H17), C18(H18)
2.c Idealised Me refined as rotating group:
 C19(H19a,H19b,H19c)
;
_olex2_submission_special_instructions 'No special instructions were received'

loop_
_space_group_symop_id
_space_group_symop_operation_xyz
1 x,y,z
2 -x,y+1/2,-z+1/2
3 -x,-y,-z
4 x,-y-1/2,z-1/2

loop_
_atom_site_label
_atom_site_type_symbol
_atom_site_fract_x
_atom_site_fract_y
_atom_site_fract_z
_atom_site_U_iso_or_equiv
_atom_site_adp_type
_atom_site_occupancy
_atom_site_refinement_flags_posn
C1 C 0.35007(10) 0.5752(3) 0.56231(10) 0.0392(4) Uani 1.000000 .
C2 C 0.30115(12) 0.4119(3) 0.58370(11) 0.0531(5) Uani 1.000000 .
H2 H 0.26359(12) 0.3199(3) 0.54745(11) 0.0637(6) Uiso 1.000000 R
C3 C 0.31002(13) 0.3899(4) 0.66134(12) 0.0656(6) Uani 1.000000 .
H3 H 0.27787(13) 0.2806(4) 0.67744(12) 0.0787(7) Uiso 1.000000 R
C4 C 0.36528(14) 0.5260(4) 0.71501(12) 0.0716(7) Uani 1.000000 .
H4 H 0.36977(14) 0.5076(4) 0.76669(12) 0.0859(8) Uiso 1.000000 R
C5 C 0.41416(13) 0.6892(4) 0.69349(11) 0.0644(6) Uani 1.000000 .
H5 H 0.45175(13) 0.7808(4) 0.72985(11) 0.0772(7) Uiso 1.000000 R
C6 C 0.40561(10) 0.7126(3) 0.61633(10) 0.0438(5) Uani 1.000000 .
C7 C 0.45039(11) 0.8636(3) 0.57651(10) 0.0434(5) Uani 1.000000 .
C8 C 0.35361(10) 0.6422(3) 0.48296(9) 0.0360(4) Uani 1.000000 .
C9 C 0.36010(11) 0.4351(3) 0.42998(10) 0.0499(5) Uani 1.000000 .
H9a H 0.40602(11) 0.4588(3) 0.41088(10) 0.0598(6) Uiso 1.000000 R
H9b H 0.36666(11) 0.2830(3) 0.45719(10) 0.0598(6) Uiso 1.000000 R
C10 C 0.28309(12) 0.4370(3) 0.36542(11) 0.0487(5) Uani 1.000000 .
C11 C 0.27456(10) 0.7683(3) 0.43818(9) 0.0359(4) Uani 1.000000 .
C12 C 0.16006(11) 0.6997(4) 0.32018(10) 0.0547(5) Uani 1.000000 .
H12a H 0.15667(11) 0.6334(4) 0.27022(10) 0.0657(7) Uiso 1.000000 R
H12b H 0.15700(11) 0.8735(4) 0.31526(10) 0.0657(7) Uiso 1.000000 R
C13 C 0.08888(11) 0.6111(3) 0.34406(10) 0.0433(5) Uani 1.000000 .
C14 C 0.01617(12) 0.7329(3) 0.31859(10) 0.0529(5) Uani 1.000000 .
H14 H 0.01321(12) 0.8729(3) 0.29003(10) 0.0635(6) Uiso 1.000000 R
C15 C -0.05171(13) 0.6516(4) 0.33453(11) 0.0604(6) Uani 1.000000 .
H15 H -0.10024(13) 0.7347(4) 0.31590(11) 0.0725(7) Uiso 1.000000 R
C16 C -0.04814(12) 0.4476(4) 0.37801(11) 0.0556(5) Uani 1.000000 .
C17 C 0.02340(13) 0.3245(4) 0.40472(11) 0.0574(6) Uani 1.000000 .
H17 H 0.02643(13) 0.1872(4) 0.43456(11) 0.0689(7) Uiso 1.000000 R
C18 C 0.09119(12) 0.4060(3) 0.38695(11) 0.0526(5) Uani 1.000000 .
H18 H 0.13930(12) 0.3202(3) 0.40441(11) 0.0631(6) Uiso 1.000000 R
C19 C -0.11944(16) 0.1846(5) 0.43879(15) 0.0913(8) Uani 1.000000 .
H19a H -0.1006(11) 0.0436(9) 0.4190(6) 0.1369(13) Uiso 1.000000 GR
H19b H -0.0842(9) 0.2187(15) 0.4893(3) 0.1369(13) Uiso 1.000000 GR
H19c H -0.1733(2) 0.157(2) 0.4412(9) 0.1369(13) Uiso 1.000000 GR
N1 N 0.42029(9) 0.8115(3) 0.50094(8) 0.0429(4) Uani 1.000000 .
N2 N 0.23791(9) 0.6342(3) 0.37430(8) 0.0424(4) Uani 1.000000 .
O1 O 0.50577(8) 1.0056(3) 0.60453(7) 0.0603(4) Uani 1.000000 .
O2 O 0.24811(8) 0.9532(2) 0.45581(7) 0.0509(4) Uani 1.000000 .
O3 O 0.26116(10) 0.2949(3) 0.31329(8) 0.0781(5) Uani 1.000000 .
O4 O -0.11968(9) 0.3819(3) 0.39011(10) 0.0869(5) Uani 1.000000 .
H1 H 0.4420(12) 0.874(3) 0.4638(11) 0.064(6) Uiso 1.000000 .

loop_
_atom_site_aniso_label
_atom_site_aniso_U_11
_atom_site_aniso_U_22
_atom_site_aniso_U_33
_atom_site_aniso_U_12
_atom_site_aniso_U_13
_atom_site_aniso_U_23
C1 0.0338(10) 0.0428(10) 0.0396(10) -0.0001(8) 0.0089(8) 0.0065(8)
C2 0.0494(13) 0.0576(12) 0.0507(12) -0.0145(10) 0.0128(10) 0.0075(10)
C3 0.0613(15) 0.0802(15) 0.0550(14) -0.0171(12) 0.0170(12) 0.0212(12)
C4 0.0665(15) 0.1052(18) 0.0412(12) -0.0174(14) 0.0133(11) 0.0177(12)
C5 0.0535(14) 0.0931(16) 0.0405(12) -0.0185(12) 0.0052(10) 0.0037(11)
C6 0.0361(11) 0.0575(11) 0.0356(10) -0.0055(9) 0.0073(8) 0.0076(9)
C7 0.0321(10) 0.0557(11) 0.0400(11) -0.0058(9) 0.0071(9) 0.0024(9)
C8 0.0320(10) 0.0384(9) 0.0370(10) -0.0047(8) 0.0093(8) -0.0009(8)
C9 0.0488(12) 0.0475(11) 0.0568(12) 0.0013(9) 0.0213(10) -0.0042(9)
C10 0.0559(13) 0.0527(12) 0.0423(11) -0.0088(10) 0.0222(10) -0.0124(10)
C11 0.0393(10) 0.0382(10) 0.0312(9) -0.0073(8) 0.0123(8) 0.0008(8)
C12 0.0515(13) 0.0661(13) 0.0365(11) -0.0066(10) -0.0020(10) 0.0038(10)
C13 0.0449(12) 0.0445(11) 0.0324(10) -0.0016(9) -0.0008(9) -0.0039(8)
C14 0.0592(14) 0.0478(11) 0.0450(11) 0.0070(10) 0.0057(10) 0.0038(9)
C15 0.0547(14) 0.0652(14) 0.0581(13) 0.0182(11) 0.0122(11) 0.0042(11)
C16 0.0491(13) 0.0653(14) 0.0534(12) 0.0013(11) 0.0170(11) -0.0039(11)
C17 0.0580(14) 0.0546(12) 0.0585(13) 0.0035(10) 0.0160(11) 0.0107(10)
C18 0.0451(12) 0.0521(12) 0.0543(12) 0.0069(9) 0.0056(10) 0.0044(10)
C19 0.100(2) 0.0870(18) 0.106(2) -0.0105(15) 0.0613(18) 0.0016(16)
N1 0.0365(9) 0.0560(10) 0.0351(9) -0.0131(7) 0.0090(7) 0.0018(7)
N2 0.0421(9) 0.0478(9) 0.0330(8) -0.0036(7) 0.0048(7) -0.0055(7)
O1 0.0483(8) 0.0827(10) 0.0465(8) -0.0309(8) 0.0092(7) -0.0057(7)
O2 0.0534(8) 0.0413(7) 0.0547(8) 0.0052(6) 0.0113(7) -0.0056(6)
O3 0.0907(12) 0.0833(11) 0.0630(10) -0.0124(9) 0.0274(9) -0.0386(9)
O4 0.0603(11) 0.1127(14) 0.0960(12) 0.0060(9) 0.0360(9) 0.0186(11)

loop_
_atom_type_symbol
_atom_type_scat_dispersion_real
_atom_type_scat_dispersion_imag
_atom_type_scat_Cromer_Mann_a1
_atom_type_scat_Cromer_Mann_a2
_atom_type_scat_Cromer_Mann_a3
_atom_type_scat_Cromer_Mann_a4
_atom_type_scat_Cromer_Mann_b1
_atom_type_scat_Cromer_Mann_b2
_atom_type_scat_Cromer_Mann_b3
_atom_type_scat_Cromer_Mann_b4
_atom_type_scat_Cromer_Mann_c
_atom_type_scat_source
_atom_type_scat_dispersion_source
H 0.00000 0.00000 0.49300 0.32291 0.14019 0.04081 10.51090 26.12570 3.14236 57.79970 0.0030380000826 'International Tables Volume C Table 6.1.1.4 (pp. 500-502)' 'Henke, Gullikson and Davis, At. Data and Nucl. Data Tables, 1993, 54, 2'
C 0.00347 0.00161 2.31000 1.02000 1.58860 0.86500 20.84390 10.20750 0.56870 51.65120 0.215599998832 'International Tables Volume C Table 6.1.1.4 (pp. 500-502)' 'Henke, Gullikson and Davis, At. Data and Nucl. Data Tables, 1993, 54, 2'
O 0.01158 0.00611 3.04850 2.28680 1.54630 0.86700 13.27710 5.70110 0.32390 32.90890 0.250800013542 'International Tables Volume C Table 6.1.1.4 (pp. 500-502)' 'Henke, Gullikson and Davis, At. Data and Nucl. Data Tables, 1993, 54, 2'
N 0.00653 0.00323 12.21260 3.13220 2.01250 1.16630 0.00570 9.89330 28.99750 0.58260 -11.5290002823 'International Tables Volume C Table 6.1.1.4 (pp. 500-502)' 'Henke, Gullikson and Davis, At. Data and Nucl. Data Tables, 1993, 54, 2'

loop_
_geom_angle_atom_site_label_1
_geom_angle_atom_site_label_2
_geom_angle_atom_site_label_3
_geom_angle
C6 C1 C2 121.15(16)
C8 C1 C2 129.74(16)
C8 C1 C6 109.10(14)
H2 C2 C1 121.27(11)
C3 C2 C1 117.46(18)
C3 C2 H2 121.27(12)
H3 C3 C2 119.30(12)
C4 C3 C2 121.40(19)
C4 C3 H3 119.30(11)
H4 C4 C3 119.47(11)
C5 C4 C3 121.05(19)
C5 C4 H4 119.47(12)
H5 C5 C4 121.04(12)
C6 C5 C4 117.92(19)
C6 C5 H5 121.04(11)
C5 C6 C1 121.01(16)
C7 C6 C1 108.58(15)
C7 C6 C5 130.36(17)
N1 C7 C6 106.46(15)
O1 C7 C6 128.37(16)
O1 C7 N1 125.15(16)
C9 C8 C1 116.91(14)
C11 C8 C1 109.55(13)
C11 C8 C9 103.28(13)
N1 C8 C1 101.64(13)
N1 C8 C9 115.21(13)
N1 C8 C11 110.33(13)
H9a C9 C8 110.53(9)
H9b C9 C8 110.53(9)
H9b C9 H9a 108.7
C10 C9 C8 106.03(15)
C10 C9 H9a 110.53(9)
C10 C9 H9b 110.53(10)
N2 C10 C9 108.43(15)
O3 C10 C9 127.85(19)
O3 C10 N2 123.72(19)
N2 C11 C8 108.44(14)
O2 C11 C8 126.51(15)
O2 C11 N2 125.04(16)
H12b C12 H12a 107.8
C13 C12 H12a 108.96(10)
C13 C12 H12b 108.96(10)
N2 C12 H12a 108.96(9)
N2 C12 H12b 108.96(10)
N2 C12 C13 113.11(15)
C14 C13 C12 119.02(17)
C18 C13 C12 123.25(18)
C18 C13 C14 117.63(18)
H14 C14 C13 119.28(11)
C15 C14 C13 121.45(18)
C15 C14 H14 119.28(12)
H15 C15 C14 119.93(12)
C16 C15 C14 120.1(2)
C16 C15 H15 119.93(13)
C17 C16 C15 119.7(2)
O4 C16 C15 115.26(19)
O4 C16 C17 125.05(19)
H17 C17 C16 120.21(12)
C18 C17 C16 119.58(19)
C18 C17 H17 120.21(12)
C17 C18 C13 121.49(19)
H18 C18 C13 119.25(12)
H18 C18 C17 119.25(12)
H19b C19 H19a 109.5
H19c C19 H19a 109.5
H19c C19 H19b 109.5
O4 C19 H19a 109.5
O4 C19 H19b 109.5
O4 C19 H19c 109.5
C8 N1 C7 113.99(14)
H1 N1 C7 123.0(12)
H1 N1 C8 123.0(12)
C11 N2 C10 113.37(15)
C12 N2 C10 123.95(15)
C12 N2 C11 122.65(15)
C19 O4 C16 118.48(18)

loop_
_geom_bond_atom_site_label_1
_geom_bond_atom_site_label_2
_geom_bond_distance
C1 C2 1.377(2)
C1 C6 1.383(2)
C1 C8 1.517(2)
C2 H2 0.9300
C2 C3 1.386(3)
C3 H3 0.9300
C3 C4 1.374(3)
C4 H4 0.9300
C4 C5 1.377(3)
C5 H5 0.9300
C5 C6 1.379(2)
C6 C7 1.476(2)
C7 N1 1.353(2)
C7 O1 1.229(2)
C8 C9 1.530(2)
C8 C11 1.538(2)
C8 N1 1.450(2)
C9 H9a 0.9700
C9 H9b 0.9700
C9 C10 1.492(3)
C10 N2 1.385(2)
C10 O3 1.207(2)
C11 N2 1.370(2)
C11 O2 1.2079(19)
C12 H12a 0.9700
C12 H12b 0.9700
C12 C13 1.511(3)
C12 N2 1.459(2)
C13 C14 1.383(3)
C13 C18 1.377(3)
C14 H14 0.9300
C14 C15 1.371(3)
C15 H15 0.9300
C15 C16 1.375(3)
C16 C17 1.372(3)
C16 O4 1.374(2)
C17 H17 0.9300
C17 C18 1.387(3)
C18 H18 0.9300
C19 H19a 0.9600
C19 H19b 0.9600
C19 H19c 0.9600
C19 O4 1.411(3)
N1 H1 0.94(2)
